data_2002614
loop_
_publ_author_name
'Sonne, P'
'Mueller-Buschbaum, Hk'

_publ_section_title
;
Zur Kenntnis eines Erdalkalimetall-Oxopalladats(II) mit ringfoermigen
Pd6 O12-Baugruppen: Ca Ba2 Pd3 O6
;
_journal_name_full
;
Zeitschrift fuer Anorganische und Allgemeine Chemie
;
_journal_page_first 1004
_journal_page_last 1006
_journal_paper_doi 10.1002/zaac.19936190608
_journal_volume 619
_journal_year 1993
_chemical_formula_structural 'Ca Ba2 Pd3 O6'
_chemical_formula_sum 'Ba2 Ca O6 Pd3'
_chemical_name_systematic 'Calcium dibarium tripalladium oxide'
_space_group_IT_number 69
_symmetry_cell_setting orthorhombic
_symmetry_Int_Tables_number 69
_symmetry_space_group_name_Hall '-F 2 2'
_symmetry_space_group_name_H-M 'F m m m'
_cell_angle_alpha 90
_cell_angle_beta 90
_cell_angle_gamma 90
_cell_formula_units_Z 8
_cell_length_a 8.717(2)
_cell_length_b 11.47(3)
_cell_length_c 14.933(7)
_cell_volume 1493.1
_refine_ls_R_factor_all 0.078
_cod_database_code 2002614

loop_
_symmetry_equiv_pos_as_xyz
x,y,z
x,-y,-z
-x,y,-z
-x,-y,z
-x,-y,-z
-x,y,z
x,-y,z
x,y,-z
x,1/2+y,1/2+z
1/2+x,y,1/2+z
1/2+x,1/2+y,z
x,1/2-y,1/2-z
1/2+x,-y,1/2-z
1/2+x,1/2-y,-z
-x,1/2+y,1/2-z
1/2-x,y,1/2-z
1/2-x,1/2+y,-z
-x,1/2-y,1/2+z
1/2-x,-y,1/2+z
1/2-x,1/2-y,z
-x,1/2-y,1/2-z
1/2-x,-y,1/2-z
1/2-x,1/2-y,-z
-x,1/2+y,1/2+z
1/2-x,y,1/2+z
1/2-x,1/2+y,z
x,1/2-y,1/2+z
1/2+x,-y,1/2+z
1/2+x,1/2-y,z
x,1/2+y,1/2-z
1/2+x,y,1/2-z
1/2+x,1/2+y,-z

loop_
_atom_site_label
_atom_site_type_symbol
_atom_site_symmetry_multiplicity
_atom_site_Wyckoff_symbol
_atom_site_fract_x
_atom_site_fract_y
_atom_site_fract_z
_atom_site_occupancy
_atom_site_attached_hydrogens
_atom_site_calc_flag
Ba1 Ba2+ 8 h 0. 0.2304(3) 0. 1. 0 d
Ba2 Ba2+ 8 f 0.25 0.25 0.25 1. 0 d
Pd1 Pd2+ 8 g 0.6769(4) 0. 0. 1. 0 d
Pd2 Pd2+ 16 n 0.3424(3) 0. 0.3485(1) 1. 0 d
Ca1 Ca2+ 8 i 0. 0. 0.3288(6) 1. 0 d
O1 O2- 16 m 0. 0.116(2) 0.197(1) 1. 0 d
O2 O2- 32 p 0.187(2) 0.882(1) 0.3998(7) 1. 0 d

loop_
_atom_type_symbol
_atom_type_oxidation_number
Ba2+ 2.000
Pd2+ 2.000
Ca2+ 2.000
O2- -2.000
